data_7047746
loop_
_publ_author_name
'Lekich, Travis T.'
'Gary, J. Brannon'
'Bellows, Sarina M.'
'Cundari, Thomas R.'
'Guard, Louise M.'
'Heinekey, D. Michael'

_publ_section_title
;
 H<sub>2</sub> addition to (<sup>Me4</sup>PCP)Ir(CO): studies of the
 isomerization mechanism.
;
_journal_issue 45
_journal_name_full 'Dalton transactions (Cambridge, England : 2003)'
_journal_page_first 16119
_journal_page_last 16125
_journal_paper_doi 10.1039/c8dt02861c
_journal_volume 47
_journal_year 2018
_chemical_formula_moiety '2(C21 H35 Ir O P2)'
_chemical_formula_sum 'C42 H70 Ir2 O2 P4'
_chemical_formula_weight 1115.26
_space_group_crystal_system monoclinic
_space_group_IT_number 14
_space_group_name_Hall '-P 2yn'
_space_group_name_H-M_alt 'P 1 21/n 1'
_symmetry_space_group_name_Hall '-P 2yn'
_symmetry_space_group_name_H-M 'P 1 21/n 1'
_atom_sites_solution_hydrogens geom
_atom_sites_solution_primary direct
_audit_creation_date 2017-08-02
_audit_creation_method
;
Olex2 1.2
(compiled 2017.03.28 svn.r3405 for OlexSys, GUI svn.r5337)
;
_audit_update_record
;
2018-07-12 deposited with the CCDC.
2018-10-08 downloaded from the CCDC.
;
_cell_angle_alpha 90
_cell_angle_beta 98.215(3)
_cell_angle_gamma 90
_cell_formula_units_Z 4
_cell_length_a 11.2062(7)
_cell_length_b 14.0106(8)
_cell_length_c 28.6995(18)
_cell_measurement_reflns_used 9843
_cell_measurement_temperature 100
_cell_measurement_theta_max 28.311
_cell_measurement_theta_min 2.525
_cell_volume 4459.7(5)
_computing_cell_refinement 'SAINT v8.34A (Bruker, 2013)'
_computing_data_reduction 'SAINT v8.34A (Bruker, 2013)'
_computing_molecular_graphics 'Olex2 (Dolomanov et al., 2009)'
_computing_publication_material 'Olex2 (Dolomanov et al., 2009)'
_computing_structure_refinement 'XL (Sheldrick, 2008)'
_computing_structure_solution 'XS (Sheldrick, 2008)'
_diffrn_ambient_temperature 100
_diffrn_measured_fraction_theta_full 0.996
_diffrn_measured_fraction_theta_max 0.994
_diffrn_measurement_device_type 'Bruker APEX-II CCD'
_diffrn_measurement_method '\f and \w scans'
_diffrn_radiation_type MoK\a
_diffrn_radiation_wavelength 0.71073
_diffrn_reflns_av_R_equivalents 0.0818
_diffrn_reflns_av_unetI/netI 0.0534
_diffrn_reflns_Laue_measured_fraction_full 0.996
_diffrn_reflns_Laue_measured_fraction_max 0.994
_diffrn_reflns_limit_h_max 14
_diffrn_reflns_limit_h_min -14
_diffrn_reflns_limit_k_max 18
_diffrn_reflns_limit_k_min -18
_diffrn_reflns_limit_l_max 38
_diffrn_reflns_limit_l_min -38
_diffrn_reflns_number 79985
_diffrn_reflns_point_group_measured_fraction_full 0.996
_diffrn_reflns_point_group_measured_fraction_max 0.994
_diffrn_reflns_theta_full 25.242
_diffrn_reflns_theta_max 28.356
_diffrn_reflns_theta_min 1.434
_diffrn_standards_number 0
_exptl_absorpt_coefficient_mu 6.138
_exptl_absorpt_correction_type none
_exptl_crystal_colour orange
_exptl_crystal_colour_primary orange
_exptl_crystal_density_diffrn 1.661
_exptl_crystal_description block
_exptl_crystal_F_000 2208
_exptl_crystal_size_max 0.04
_exptl_crystal_size_mid 0.02
_exptl_crystal_size_min 0.02
_refine_diff_density_max 2.739
_refine_diff_density_min -1.972
_refine_diff_density_rms 0.173
_refine_ls_extinction_method none
_refine_ls_goodness_of_fit_ref 0.980
_refine_ls_hydrogen_treatment constr
_refine_ls_matrix_type full
_refine_ls_number_parameters 467
_refine_ls_number_reflns 11064
_refine_ls_number_restraints 0
_refine_ls_restrained_S_all 0.980
_refine_ls_R_factor_all 0.0482
_refine_ls_R_factor_gt 0.0342
_refine_ls_shift/su_max 0.003
_refine_ls_shift/su_mean 0.000
_refine_ls_structure_factor_coef Fsqd
_refine_ls_weighting_details 'w=1/[\s^2^(Fo^2^)+(0.0331P)^2^] where P=(Fo^2^+2Fc^2^)/3'
_refine_ls_weighting_scheme calc
_refine_ls_wR_factor_gt 0.0719
_refine_ls_wR_factor_ref 0.0751
_reflns_Friedel_coverage 0.000
_reflns_number_gt 8585
_reflns_number_total 11064
_reflns_threshold_expression 'I > 2\s(I)'
_cod_data_source_file c8dt02861c2.cif
_cod_data_source_block iprpcpirco_0m
_cod_depositor_comments 'Adding full bibliography for 7047742--7047746.cif.'
_cod_database_code 7047746
_shelxl_version_number 2013-4
_shelx_space_group_comment
;
The symmetry employed for this shelxl refinement is uniquely defined
by the following loop, which should always be used as a source of
symmetry information in preference to the above space-group names.
They are only intended as comments.
;
_olex2_refinement_description
;
1. Fixed Uiso
 At 1.2 times of:
  All C(H) groups, All C(H,H) groups
 At 1.5 times of:
  All C(H,H,H) groups
2.a Ternary CH refined with riding coordinates:
 C40(H40), C37(H37), C33(H33), C30(H30), C13(H13), C16(H16), C10(H10), C19(H19)
2.b Secondary CH2 refined with riding coordinates:
 C28(H28A,H28B), C35(H35A,H35B), C8(H8A,H8B), C8BA(H8BA,H8BB)
2.c Aromatic/amide H refined with riding coordinates:
 C24(H24), C23(H23), C25(H25), C3(H3), C4(H4), C5(H5)
2.d Idealised Me refined as rotating group:
 C36(H36A,H36B,H36C), C39(H39A,H39B,H39C), C38(H38A,H38B,H38C), C32(H32A,H32B,
 H32C), C31(H31A,H31B,H31C), C18(H18A,H18B,H18C), C11(H11A,H11B,H11C), C17(H17A,
 H17B,H17C), C34(H34A,H34B,H34C), C20(H20A,H20B,H20C), C41(H41A,H41B,H41C),
 C9(H9A,H9B,H9C), C15(H15A,H15B,H15C), C12(H12A,H12B,H12C), C29(H29A,H29B,H29C),
  C14(H14A,H14B,H14C)
;
_olex2_exptl_crystal_mounting_method loop
_olex2_submission_special_instructions 'No special instructions were received'

loop_
_space_group_symop_operation_xyz
'x, y, z'
'-x+1/2, y+1/2, -z+1/2'
'-x, -y, -z'
'x-1/2, -y-1/2, z-1/2'

loop_
_atom_site_label
_atom_site_type_symbol
_atom_site_fract_x
_atom_site_fract_y
_atom_site_fract_z
_atom_site_U_iso_or_equiv
_atom_site_adp_type
_atom_site_occupancy
_atom_site_site_symmetry_order
_atom_site_calc_flag
_atom_site_refinement_flags_posn
Ir1 Ir -0.74500(2) 1.10131(2) 0.36458(2) 0.01202(5) Uani 1 1 d .
Ir2 Ir -0.25645(2) 1.10951(2) 0.14200(2) 0.01111(5) Uani 1 1 d .
P3 P -0.42725(10) 1.02208(8) 0.14617(3) 0.0111(2) Uani 1 1 d .
P4 P -0.07939(10) 1.16485(8) 0.12214(4) 0.0122(2) Uani 1 1 d .
P1 P -0.91948(10) 1.04382(8) 0.38532(4) 0.0125(2) Uani 1 1 d .
P2 P -0.57459(10) 1.18893(8) 0.36086(4) 0.0128(2) Uani 1 1 d .
C21 C -0.2236(4) 0.9974(3) 0.09718(13) 0.0105(8) Uani 1 1 d .
C28 C -0.0484(4) 1.0902(3) 0.07240(14) 0.0151(9) Uani 1 1 d .
H28A H -0.0622 1.1276 0.0429 0.018 Uiso 1 1 calc R
H28B H 0.0369 1.0692 0.0775 0.018 Uiso 1 1 calc R
C26 C -0.2965(4) 0.9161(3) 0.09197(13) 0.0112(8) Uani 1 1 d .
C35 C -0.3929(4) 0.9040(3) 0.12347(14) 0.0134(9) Uani 1 1 d .
H35A H -0.3639 0.8606 0.1499 0.016 Uiso 1 1 calc R
H35B H -0.4664 0.8759 0.1054 0.016 Uiso 1 1 calc R
C40 C -0.4844(4) 0.9976(3) 0.20209(13) 0.0156(9) Uani 1 1 d .
H40 H -0.5175 1.0589 0.2127 0.019 Uiso 1 1 calc R
C37 C -0.5608(4) 1.0623(3) 0.10640(13) 0.0145(9) Uani 1 1 d .
H37 H -0.6230 1.0107 0.1043 0.017 Uiso 1 1 calc R
O2 O -0.3029(3) 1.2764(3) 0.20286(12) 0.0415(10) Uani 1 1 d .
C24 C -0.1912(4) 0.8544(3) 0.03087(14) 0.0150(9) Uani 1 1 d .
H24 H -0.1813 0.8069 0.0081 0.018 Uiso 1 1 calc R
C22 C -0.1304(4) 1.0041(3) 0.06844(13) 0.0113(9) Uani 1 1 d .
C27 C -0.2861(4) 1.2112(3) 0.17978(15) 0.0195(10) Uani 1 1 d .
C23 C -0.1161(4) 0.9331(3) 0.03566(13) 0.0134(9) Uani 1 1 d .
H23 H -0.0541 0.9389 0.0164 0.016 Uiso 1 1 calc R
C33 C -0.0722(4) 1.2895(3) 0.10120(14) 0.0164(9) Uani 1 1 d .
H33 H -0.0874 1.3324 0.1276 0.020 Uiso 1 1 calc R
C36 C -0.5277(4) 1.0793(3) 0.05701(14) 0.0224(10) Uani 1 1 d .
H36A H -0.4674 1.1303 0.0583 0.034 Uiso 1 1 calc GR
H36B H -0.6000 1.0980 0.0356 0.034 Uiso 1 1 calc GR
H36C H -0.4946 1.0205 0.0455 0.034 Uiso 1 1 calc GR
C39 C -0.5871(4) 0.9252(3) 0.19659(15) 0.0243(11) Uani 1 1 d .
H39A H -0.6538 0.9491 0.1738 0.036 Uiso 1 1 calc GR
H39B H -0.6152 0.9155 0.2271 0.036 Uiso 1 1 calc GR
H39C H -0.5584 0.8644 0.1854 0.036 Uiso 1 1 calc GR
C38 C -0.6151(4) 1.1538(3) 0.12515(15) 0.0232(11) Uani 1 1 d .
H38A H -0.6473 1.1391 0.1543 0.035 Uiso 1 1 calc GR
H38B H -0.6802 1.1777 0.1016 0.035 Uiso 1 1 calc GR
H38C H -0.5522 1.2026 0.1314 0.035 Uiso 1 1 calc GR
C32 C 0.0510(4) 1.3166(3) 0.08752(15) 0.0232(10) Uani 1 1 d .
H32A H 0.1134 1.3090 0.1149 0.035 Uiso 1 1 calc GR
H32B H 0.0490 1.3832 0.0769 0.035 Uiso 1 1 calc GR
H32C H 0.0691 1.2749 0.0620 0.035 Uiso 1 1 calc GR
C25 C -0.2808(4) 0.8446(3) 0.05910(13) 0.0136(9) Uani 1 1 d .
H25 H -0.3314 0.7898 0.0562 0.016 Uiso 1 1 calc R
C30 C 0.0541(4) 1.1529(3) 0.16741(14) 0.0173(10) Uani 1 1 d .
H30 H 0.1270 1.1730 0.1535 0.021 Uiso 1 1 calc R
C31 C 0.0417(4) 1.2176(3) 0.20916(15) 0.0275(12) Uani 1 1 d .
H31A H 0.0376 1.2843 0.1988 0.041 Uiso 1 1 calc GR
H31B H 0.1115 1.2089 0.2335 0.041 Uiso 1 1 calc GR
H31C H -0.0321 1.2012 0.2220 0.041 Uiso 1 1 calc GR
C1 C -0.7810(4) 1.2134(3) 0.40847(13) 0.0116(9) Uani 1 1 d .
C8 C -0.9565(4) 1.1219(3) 0.43293(15) 0.0184(10) Uani 1 1 d .
H8A H -1.0419 1.1422 0.4262 0.022 Uiso 1 1 calc R
H8B H -0.9452 1.0867 0.4631 0.022 Uiso 1 1 calc R
C2 C -0.8749(4) 1.2088(3) 0.43659(13) 0.0115(9) Uani 1 1 d .
C3 C -0.8918(4) 1.2805(3) 0.46825(13) 0.0150(9) Uani 1 1 d .
H3 H -0.9554 1.2755 0.4867 0.018 Uiso 1 1 calc R
C13 C -1.0533(4) 1.0449(3) 0.34008(14) 0.0192(10) Uani 1 1 d .
H13 H -1.1239 1.0209 0.3544 0.023 Uiso 1 1 calc R
C6 C -0.7082(4) 1.2972(3) 0.41326(13) 0.0125(9) Uani 1 1 d .
C4 C -0.8160(4) 1.3602(3) 0.47325(13) 0.0152(9) Uani 1 1 d .
H4 H -0.8267 1.4085 0.4955 0.018 Uiso 1 1 calc R
C8BA C -0.6106(4) 1.3074(3) 0.38235(14) 0.0156(9) Uani 1 1 d .
H8BA H -0.5378 1.3362 0.4006 0.019 Uiso 1 1 calc R
H8BB H -0.6386 1.3498 0.3554 0.019 Uiso 1 1 calc R
C16 C -0.4416(4) 1.1490(3) 0.40165(14) 0.0163(9) Uani 1 1 d .
H16 H -0.3812 1.2020 0.4046 0.020 Uiso 1 1 calc R
C5 C -0.7252(4) 1.3678(3) 0.44544(14) 0.0154(9) Uani 1 1 d .
H5 H -0.6739 1.4221 0.4485 0.018 Uiso 1 1 calc R
C10 C -0.9142(4) 0.9218(3) 0.40969(15) 0.0199(10) Uani 1 1 d .
H10 H -0.8896 0.8784 0.3851 0.024 Uiso 1 1 calc R
C7 C -0.7122(4) 0.9994(3) 0.32695(14) 0.0186(10) Uani 1 1 d .
C19 C -0.5152(4) 1.2122(3) 0.30523(14) 0.0175(10) Uani 1 1 d .
H19 H -0.4832 1.1502 0.2950 0.021 Uiso 1 1 calc R
C18 C -0.4101(4) 1.2828(3) 0.31095(15) 0.0244(11) Uani 1 1 d .
H18A H -0.4378 1.3447 0.3211 0.037 Uiso 1 1 calc GR
H18B H -0.3798 1.2903 0.2808 0.037 Uiso 1 1 calc GR
H18C H -0.3454 1.2587 0.3346 0.037 Uiso 1 1 calc GR
C11 C -1.0362(4) 0.8850(3) 0.42134(16) 0.0258(11) Uani 1 1 d .
H11A H -1.0687 0.9306 0.4422 0.039 Uiso 1 1 calc GR
H11B H -1.0247 0.8229 0.4370 0.039 Uiso 1 1 calc GR
H11C H -1.0928 0.8783 0.3922 0.039 Uiso 1 1 calc GR
O1 O -0.6945(3) 0.9341(2) 0.30422(11) 0.0367(9) Uani 1 1 d .
C17 C -0.4761(4) 1.1303(3) 0.45069(14) 0.0251(11) Uani 1 1 d .
H17A H -0.5145 1.1873 0.4616 0.038 Uiso 1 1 calc GR
H17B H -0.4035 1.1151 0.4727 0.038 Uiso 1 1 calc GR
H17C H -0.5324 1.0765 0.4491 0.038 Uiso 1 1 calc GR
C34 C -0.1728(4) 1.3069(3) 0.06016(15) 0.0244(11) Uani 1 1 d .
H34A H -0.1563 1.2702 0.0327 0.037 Uiso 1 1 calc GR
H34B H -0.1765 1.3750 0.0524 0.037 Uiso 1 1 calc GR
H34C H -0.2500 1.2865 0.0691 0.037 Uiso 1 1 calc GR
C20 C -0.6147(4) 1.2432(4) 0.26660(14) 0.0296(12) Uani 1 1 d .
H20A H -0.6783 1.1946 0.2626 0.044 Uiso 1 1 calc GR
H20B H -0.5814 1.2507 0.2370 0.044 Uiso 1 1 calc GR
H20C H -0.6484 1.3041 0.2753 0.044 Uiso 1 1 calc GR
C41 C -0.3818(4) 0.9671(4) 0.24038(14) 0.0295(12) Uani 1 1 d .
H41A H -0.3480 0.9063 0.2315 0.044 Uiso 1 1 calc GR
H41B H -0.4131 0.9594 0.2703 0.044 Uiso 1 1 calc GR
H41C H -0.3187 1.0160 0.2438 0.044 Uiso 1 1 calc GR
C9 C -0.8180(4) 0.9142(4) 0.45236(17) 0.0340(13) Uani 1 1 d .
H9A H -0.7427 0.9423 0.4450 0.051 Uiso 1 1 calc GR
H9B H -0.8046 0.8469 0.4608 0.051 Uiso 1 1 calc GR
H9C H -0.8444 0.9486 0.4788 0.051 Uiso 1 1 calc GR
C15 C -0.3828(4) 1.0619(3) 0.38299(16) 0.0266(11) Uani 1 1 d .
H15A H -0.4419 1.0100 0.3776 0.040 Uiso 1 1 calc GR
H15B H -0.3145 1.0414 0.4060 0.040 Uiso 1 1 calc GR
H15C H -0.3541 1.0781 0.3533 0.040 Uiso 1 1 calc GR
C12 C -1.0336(5) 0.9794(4) 0.29963(15) 0.0349(13) Uani 1 1 d .
H12A H -0.9602 0.9986 0.2872 0.052 Uiso 1 1 calc GR
H12B H -1.1028 0.9839 0.2747 0.052 Uiso 1 1 calc GR
H12C H -1.0250 0.9134 0.3110 0.052 Uiso 1 1 calc GR
C29 C 0.0694(5) 1.0482(4) 0.18268(16) 0.0311(12) Uani 1 1 d .
H29A H -0.0020 1.0272 0.1960 0.047 Uiso 1 1 calc GR
H29B H 0.1410 1.0418 0.2065 0.047 Uiso 1 1 calc GR
H29C H 0.0791 1.0086 0.1553 0.047 Uiso 1 1 calc GR
C14 C -1.0793(5) 1.1483(4) 0.32298(18) 0.0389(14) Uani 1 1 d .
H14A H -1.0991 1.1873 0.3492 0.058 Uiso 1 1 calc GR
H14B H -1.1474 1.1486 0.2974 0.058 Uiso 1 1 calc GR
H14C H -1.0079 1.1746 0.3115 0.058 Uiso 1 1 calc GR

loop_
_atom_site_aniso_label
_atom_site_aniso_U_11
_atom_site_aniso_U_22
_atom_site_aniso_U_33
_atom_site_aniso_U_23
_atom_site_aniso_U_13
_atom_site_aniso_U_12
Ir1 0.00962(9) 0.01290(9) 0.01453(9) -0.00366(7) 0.00514(6) -0.00210(7)
Ir2 0.00871(9) 0.01196(9) 0.01361(8) -0.00299(6) 0.00483(6) -0.00121(7)
P3 0.0084(5) 0.0131(6) 0.0124(5) 0.0006(4) 0.0038(4) 0.0002(4)
P4 0.0089(6) 0.0138(6) 0.0149(5) -0.0032(4) 0.0052(4) -0.0018(4)
P1 0.0103(6) 0.0127(6) 0.0154(5) -0.0015(4) 0.0047(4) -0.0015(4)
P2 0.0111(6) 0.0137(6) 0.0143(5) -0.0014(4) 0.0044(4) -0.0017(5)
C21 0.009(2) 0.012(2) 0.0100(18) 0.0008(16) 0.0001(15) 0.0020(16)
C28 0.017(2) 0.014(2) 0.016(2) -0.0018(17) 0.0074(17) -0.0011(18)
C26 0.009(2) 0.013(2) 0.0117(19) 0.0046(16) 0.0006(16) 0.0033(17)
C35 0.011(2) 0.010(2) 0.019(2) -0.0010(17) 0.0017(17) -0.0014(17)
C40 0.015(2) 0.021(2) 0.012(2) -0.0006(17) 0.0038(17) -0.0005(18)
C37 0.008(2) 0.019(2) 0.016(2) 0.0013(18) 0.0008(17) 0.0006(18)
O2 0.039(2) 0.036(2) 0.055(2) -0.0261(19) 0.024(2) -0.0046(18)
C24 0.015(2) 0.014(2) 0.014(2) -0.0021(17) -0.0010(17) 0.0046(18)
C22 0.013(2) 0.009(2) 0.0125(19) -0.0013(16) 0.0025(16) 0.0001(17)
C27 0.014(2) 0.023(3) 0.023(2) -0.003(2) 0.0085(19) -0.0019(19)
C23 0.012(2) 0.016(2) 0.012(2) 0.0017(17) 0.0041(17) 0.0045(18)
C33 0.016(2) 0.012(2) 0.022(2) -0.0053(18) 0.0078(18) -0.0019(18)
C36 0.022(3) 0.027(3) 0.018(2) 0.0031(19) 0.0015(19) 0.003(2)
C39 0.021(3) 0.032(3) 0.022(2) 0.004(2) 0.012(2) -0.007(2)
C38 0.015(3) 0.028(3) 0.027(2) 0.005(2) 0.006(2) 0.012(2)
C32 0.020(3) 0.022(3) 0.028(2) 0.001(2) 0.006(2) -0.009(2)
C25 0.015(2) 0.006(2) 0.019(2) -0.0011(17) 0.0001(17) 0.0005(17)
C30 0.010(2) 0.020(2) 0.022(2) -0.0039(19) 0.0018(18) -0.0009(18)
C31 0.021(3) 0.037(3) 0.023(2) -0.007(2) -0.002(2) -0.004(2)
C1 0.012(2) 0.010(2) 0.0123(19) -0.0017(16) 0.0006(16) 0.0006(17)
C8 0.018(3) 0.017(2) 0.023(2) -0.0053(18) 0.0126(19) -0.0048(19)
C2 0.010(2) 0.011(2) 0.0130(19) 0.0016(16) -0.0004(16) 0.0000(17)
C3 0.011(2) 0.022(2) 0.013(2) -0.0007(17) 0.0011(17) 0.0046(18)
C13 0.013(2) 0.023(3) 0.022(2) 0.0011(19) 0.0048(18) 0.0001(19)
C6 0.008(2) 0.012(2) 0.016(2) 0.0013(17) -0.0012(16) -0.0028(17)
C4 0.015(2) 0.016(2) 0.014(2) -0.0053(17) 0.0001(17) 0.0055(19)
C8BA 0.012(2) 0.015(2) 0.020(2) -0.0006(18) 0.0041(17) -0.0021(18)
C16 0.013(2) 0.018(2) 0.018(2) -0.0004(18) 0.0026(18) -0.0027(18)
C5 0.013(2) 0.013(2) 0.019(2) -0.0030(17) -0.0016(17) -0.0020(18)
C10 0.019(3) 0.014(2) 0.029(2) 0.0013(19) 0.012(2) 0.0027(19)
C7 0.012(2) 0.026(3) 0.020(2) -0.0016(19) 0.0083(18) -0.0045(19)
C19 0.015(2) 0.021(3) 0.018(2) -0.0033(18) 0.0058(18) -0.0020(19)
C18 0.022(3) 0.026(3) 0.028(3) 0.001(2) 0.012(2) -0.008(2)
C11 0.025(3) 0.025(3) 0.030(3) 0.007(2) 0.012(2) -0.002(2)
O1 0.043(3) 0.033(2) 0.037(2) -0.0147(17) 0.0173(18) 0.0065(18)
C17 0.024(3) 0.030(3) 0.021(2) 0.004(2) 0.001(2) -0.001(2)
C34 0.023(3) 0.022(3) 0.030(3) 0.002(2) 0.010(2) 0.005(2)
C20 0.024(3) 0.047(3) 0.017(2) 0.007(2) 0.001(2) 0.001(2)
C41 0.032(3) 0.042(3) 0.015(2) 0.008(2) 0.005(2) -0.001(3)
C9 0.019(3) 0.041(3) 0.042(3) 0.021(3) 0.007(2) 0.016(2)
C15 0.023(3) 0.023(3) 0.034(3) 0.006(2) 0.007(2) 0.005(2)
C12 0.023(3) 0.057(4) 0.024(3) -0.014(2) -0.002(2) -0.008(3)
C29 0.029(3) 0.035(3) 0.027(3) 0.009(2) -0.004(2) 0.005(2)
C14 0.030(3) 0.044(4) 0.041(3) 0.019(3) -0.001(3) 0.007(3)

loop_
_atom_type_symbol
_atom_type_description
_atom_type_scat_dispersion_real
_atom_type_scat_dispersion_imag
_atom_type_scat_source
C C 0.0033 0.0016 'International Tables Vol C Tables 4.2.6.8 and 6.1.1.4'
H H 0.0000 0.0000 'International Tables Vol C Tables 4.2.6.8 and 6.1.1.4'
Ir Ir -1.4442 7.9887 'International Tables Vol C Tables 4.2.6.8 and 6.1.1.4'
O O 0.0106 0.0060 'International Tables Vol C Tables 4.2.6.8 and 6.1.1.4'
P P 0.1023 0.0942 'International Tables Vol C Tables 4.2.6.8 and 6.1.1.4'

loop_
_geom_angle_atom_site_label_1
_geom_angle_atom_site_label_2
_geom_angle_atom_site_label_3
_geom_angle
P1 Ir1 P2 163.55(4)
C1 Ir1 P1 82.01(12)
C1 Ir1 P2 81.88(12)
C7 Ir1 P1 97.41(13)
C7 Ir1 P2 98.60(13)
C7 Ir1 C1 178.45(17)
P4 Ir2 P3 163.72(4)
C21 Ir2 P3 81.54(11)
C21 Ir2 P4 82.28(11)
C27 Ir2 P3 99.22(14)
C27 Ir2 P4 96.90(14)
C27 Ir2 C21 178.03(16)
C35 P3 Ir2 104.12(14)
C35 P3 C40 104.90(19)
C40 P3 Ir2 122.83(14)
C37 P3 Ir2 114.60(14)
C37 P3 C35 104.43(19)
C37 P3 C40 104.16(19)
C28 P4 Ir2 105.55(14)
C28 P4 C33 105.20(18)
C28 P4 C30 105.7(2)
C33 P4 Ir2 118.82(14)
C30 P4 Ir2 116.17(14)
C30 P4 C33 104.2(2)
C8 P1 Ir1 106.09(14)
C8 P1 C10 105.5(2)
C13 P1 Ir1 117.25(14)
C13 P1 C8 105.8(2)
C13 P1 C10 104.7(2)
C10 P1 Ir1 116.46(15)
C8BA P2 Ir1 104.16(14)
C8BA P2 C16 104.94(19)
C8BA P2 C19 104.78(19)
C16 P2 Ir1 114.32(14)
C19 P2 Ir1 122.85(14)
C19 P2 C16 104.12(19)
C26 C21 Ir2 121.7(3)
C26 C21 C22 117.2(4)
C22 C21 Ir2 120.9(3)
C22 C28 P4 109.3(3)
C21 C26 C35 118.9(3)
C21 C26 C25 121.8(4)
C25 C26 C35 119.3(4)
C26 C35 P3 108.3(3)
C39 C40 P3 112.6(3)
C39 C40 C41 111.5(4)
C41 C40 P3 111.0(3)
C36 C37 P3 109.8(3)
C36 C37 C38 110.6(3)
C38 C37 P3 111.3(3)
C23 C24 C25 120.3(4)
C21 C22 C28 119.9(3)
C23 C22 C21 120.6(4)
C23 C22 C28 119.5(4)
O2 C27 Ir2 178.3(4)
C24 C23 C22 120.6(4)
C32 C33 P4 113.5(3)
C34 C33 P4 109.8(3)
C34 C33 C32 110.7(4)
C24 C25 C26 119.5(4)
C31 C30 P4 110.1(3)
C31 C30 C29 111.3(4)
C29 C30 P4 109.6(3)
C2 C1 Ir1 122.2(3)
C2 C1 C6 116.3(3)
C6 C1 Ir1 121.4(3)
C2 C8 P1 109.3(3)
C1 C2 C8 119.1(3)
C3 C2 C1 121.5(4)
C3 C2 C8 119.3(4)
C2 C3 C4 120.6(4)
C12 C13 P1 110.0(3)
C12 C13 C14 111.4(4)
C14 C13 P1 109.3(3)
C1 C6 C8BA 118.3(4)
C5 C6 C1 121.5(4)
C5 C6 C8BA 120.3(4)
C5 C4 C3 119.3(4)
C6 C8BA P2 108.9(3)
C17 C16 P2 110.3(3)
C15 C16 P2 111.8(3)
C15 C16 C17 111.4(4)
C6 C5 C4 120.7(4)
C11 C10 P1 114.2(3)
C9 C10 P1 110.6(3)
C9 C10 C11 110.6(4)
O1 C7 Ir1 177.7(4)
C18 C19 P2 112.9(3)
C20 C19 P2 111.4(3)
C20 C19 C18 111.5(4)

loop_
_geom_bond_atom_site_label_1
_geom_bond_atom_site_label_2
_geom_bond_distance
Ir1 P1 2.2712(11)
Ir1 P2 2.2855(11)
Ir1 C1 2.089(4)
Ir1 C7 1.859(4)
Ir2 P3 2.2899(11)
Ir2 P4 2.2774(11)
Ir2 C21 2.096(4)
Ir2 C27 1.849(4)
P3 C35 1.839(4)
P3 C40 1.843(4)
P3 C37 1.837(4)
P4 C28 1.843(4)
P4 C33 1.852(4)
P4 C30 1.844(4)
P1 C8 1.843(4)
P1 C13 1.838(4)
P1 C10 1.845(4)
P2 C8BA 1.836(4)
P2 C16 1.846(4)
P2 C19 1.844(4)
C21 C26 1.398(5)
C21 C22 1.423(5)
C28 C22 1.511(5)
C26 C35 1.514(5)
C26 C25 1.404(5)
C40 C39 1.526(6)
C40 C41 1.533(6)
C37 C36 1.534(5)
C37 C38 1.548(6)
O2 C27 1.159(5)
C24 C23 1.382(6)
C24 C25 1.384(6)
C22 C23 1.394(5)
C33 C32 1.536(6)
C33 C34 1.529(6)
C30 C31 1.525(6)
C30 C29 1.534(6)
C1 C2 1.416(5)
C1 C6 1.425(5)
C8 C2 1.518(5)
C2 C3 1.385(5)
C3 C4 1.397(6)
C13 C12 1.520(6)
C13 C14 1.544(7)
C6 C8BA 1.510(5)
C6 C5 1.384(5)
C4 C5 1.385(6)
C16 C17 1.535(5)
C16 C15 1.520(6)
C10 C11 1.542(6)
C10 C9 1.515(6)
C7 O1 1.157(5)
C19 C18 1.529(6)
C19 C20 1.519(6)
